data_7129362
loop_
_publ_author_name
'Sarcevic, Julijan'
'Heitkemper, Tobias'
'Sindlinger, Christian P.'

_publ_section_title
;
 Borole-based half-sandwich complexes of germanium and tin
;
_journal_name_full 'Chemical Communications'
_journal_paper_doi 10.1039/D1CC06227A
_journal_year 2021
_chemical_formula_sum 'C55 H88 B Ge Si2'
_chemical_formula_weight 888.83
_space_group_crystal_system monoclinic
_space_group_IT_number 14
_space_group_name_Hall '-P 2yn'
_space_group_name_H-M_alt 'P 1 21/n 1'
_atom_sites_solution_hydrogens geom
_atom_sites_solution_primary direct
_audit_creation_method
;
FinalCif V86 by Daniel Kratzert, Freiburg 2021,
https://github.com/dkratzert/FinalCif
;
_audit_update_record
;
2021-11-02 deposited with the CCDC.	2021-11-22 downloaded from the CCDC.
;
_cell_angle_alpha 90
_cell_angle_beta 99.937(2)
_cell_angle_gamma 90
_cell_formula_units_Z 4
_cell_length_a 13.6558(16)
_cell_length_b 15.5207(18)
_cell_length_c 26.337(3)
_cell_measurement_reflns_used 9746
_cell_measurement_temperature 100(2)
_cell_measurement_theta_max 29.08
_cell_measurement_theta_min 2.25
_cell_volume 5498.3(11)
_computing_cell_refinement "'Bruker SAINT'"
_computing_data_collection "'Bruker Apex II'"
_computing_data_reduction "'Bruker SAINT'"
_computing_molecular_graphics 'ORTEP (L. J. Farrugia, 2012)'
_computing_structure_refinement 'SHELXL-2018/3 (Sheldrick, 2018)'
_computing_structure_solution 'SHELXT 2014/5 (Sheldrick, 2014)'
_diffrn_ambient_environment N~2~
_diffrn_ambient_temperature 100(2)
_diffrn_measured_fraction_theta_full 1.000
_diffrn_measured_fraction_theta_max 0.999
_diffrn_measurement_device_type 'Bruker APEX-II CCD'
_diffrn_measurement_method '\f and \w scans'
_diffrn_measurement_specimen_support 'MiTeGen micromount'
_diffrn_radiation_probe x-ray
_diffrn_radiation_type 'Mo K\a'
_diffrn_radiation_wavelength 0.71073
_diffrn_reflns_av_R_equivalents 0.0512
_diffrn_reflns_av_unetI/netI 0.0261
_diffrn_reflns_Laue_measured_fraction_full 1.000
_diffrn_reflns_Laue_measured_fraction_max 0.999
_diffrn_reflns_limit_h_max 18
_diffrn_reflns_limit_h_min -18
_diffrn_reflns_limit_k_max 21
_diffrn_reflns_limit_k_min -21
_diffrn_reflns_limit_l_max 36
_diffrn_reflns_limit_l_min -36
_diffrn_reflns_number 163225
_diffrn_reflns_point_group_measured_fraction_full 1.000
_diffrn_reflns_point_group_measured_fraction_max 0.999
_diffrn_reflns_theta_full 25.242
_diffrn_reflns_theta_max 29.578
_diffrn_reflns_theta_min 1.529
_diffrn_source_current 0.99
_diffrn_source_voltage 50.0
_exptl_absorpt_coefficient_mu 0.632
_exptl_absorpt_correction_T_max 0.7459
_exptl_absorpt_correction_T_min 0.7056
_exptl_absorpt_correction_type multi-scan
_exptl_absorpt_process_details
;
SADABS-2016/2 - Bruker AXS area detector scaling and absorption correction:
Krause, L., Herbst-Irmer, R., Sheldrick G.M. & Stalke D., J. Appl. Cryst. 48
(2015) 3-10
;
_exptl_crystal_colour colourless
_exptl_crystal_density_diffrn 1.074
_exptl_crystal_description block
_exptl_crystal_F_000 1932
_exptl_crystal_size_max 0.356
_exptl_crystal_size_mid 0.136
_exptl_crystal_size_min 0.095
_refine_diff_density_max 0.431
_refine_diff_density_min -0.300
_refine_diff_density_rms 0.053
_refine_ls_extinction_method none
_refine_ls_goodness_of_fit_ref 1.036
_refine_ls_hydrogen_treatment constr
_refine_ls_matrix_type full
_refine_ls_number_parameters 557
_refine_ls_number_reflns 15429
_refine_ls_number_restraints 0
_refine_ls_restrained_S_all 1.036
_refine_ls_R_factor_all 0.0416
_refine_ls_R_factor_gt 0.0314
_refine_ls_shift/su_max 0.006
_refine_ls_shift/su_mean 0.000
_refine_ls_structure_factor_coef Fsqd
_refine_ls_weighting_details 'w=1/[\s^2^(Fo^2^)+(0.0374P)^2^+2.4825P] where P=(Fo^2^+2Fc^2^)/3'
_refine_ls_weighting_scheme calc
_refine_ls_wR_factor_gt 0.0774
_refine_ls_wR_factor_ref 0.0823
_reflns_Friedel_coverage 0.000
_reflns_number_gt 12983
_reflns_number_total 15429
_reflns_threshold_expression 'I > 2\s(I)'
_cod_data_source_file d1cc06227a2.cif
_cod_data_source_block TH401std
_cod_original_sg_symbol_H-M 'P 21/n'
_cod_database_code 7129362
_shelx_shelxl_version_number 2018/3
_shelx_space_group_comment
;
The symmetry employed for this shelxl refinement is uniquely defined
by the following loop, which should always be used as a source of
symmetry information in preference to the above space-group names.
They are only intended as comments.
;
_shelx_estimated_absorpt_t_min 0.806
_shelx_estimated_absorpt_t_max 0.942

loop_
_space_group_symop_operation_xyz
'x, y, z'
'-x+1/2, y+1/2, -z+1/2'
'-x, -y, -z'
'x-1/2, -y-1/2, z-1/2'

loop_
_atom_site_label
_atom_site_type_symbol
_atom_site_fract_x
_atom_site_fract_y
_atom_site_fract_z
_atom_site_U_iso_or_equiv
_atom_site_adp_type
_atom_site_occupancy
_atom_site_site_symmetry_order
_atom_site_calc_flag
_atom_site_refinement_flags_posn
_atom_site_refinement_flags_adp
_atom_site_refinement_flags_occupancy
_atom_site_disorder_assembly
_atom_site_disorder_group
Ge1 Ge 0.52950(2) 0.45157(2) 0.74836(2) 0.01274(4) Uani 1 1 d . . . . .
Si1 Si 0.68596(3) 0.33571(2) 0.85561(2) 0.01476(7) Uani 1 1 d . . . . .
C1 C 0.59867(9) 0.33899(8) 0.79196(4) 0.0121(2) Uani 1 1 d . . . . .
B1 B 0.48384(10) 0.32481(9) 0.78054(5) 0.0121(2) Uani 1 1 d . . . . .
Si2 Si 0.32805(2) 0.33354(2) 0.67975(2) 0.01296(7) Uani 1 1 d . . . . .
C2 C 0.63138(8) 0.34440(7) 0.74211(4) 0.0112(2) Uani 1 1 d . . . . .
C3 C 0.54807(8) 0.33802(7) 0.70059(4) 0.0108(2) Uani 1 1 d . . . . .
C4 C 0.45527(8) 0.32997(7) 0.72068(5) 0.0116(2) Uani 1 1 d . . . . .
C7 C 0.80251(11) 0.27667(12) 0.84908(6) 0.0303(3) Uani 1 1 d . . . . .
H7A H 0.785460 0.220427 0.833065 0.045 Uiso 1 1 calc R U . . .
H7B H 0.842952 0.268416 0.883268 0.045 Uiso 1 1 calc R U . . .
H7C H 0.840199 0.310237 0.827497 0.045 Uiso 1 1 calc R U . . .
C6 C 0.71828(13) 0.44583(10) 0.88266(6) 0.0309(3) Uani 1 1 d . . . . .
H6A H 0.754103 0.477703 0.859461 0.046 Uiso 1 1 calc R U . . .
H6B H 0.760434 0.440556 0.916619 0.046 Uiso 1 1 calc R U . . .
H6C H 0.657190 0.476799 0.886034 0.046 Uiso 1 1 calc R U . . .
C5 C 0.62617(11) 0.27478(11) 0.90308(6) 0.0276(3) Uani 1 1 d . . . . .
H5A H 0.570662 0.308419 0.911825 0.041 Uiso 1 1 calc R U . . .
H5B H 0.675087 0.264357 0.934346 0.041 Uiso 1 1 calc R U . . .
H5C H 0.601352 0.219555 0.888036 0.041 Uiso 1 1 calc R U . . .
C8 C 0.23791(9) 0.38859(9) 0.71538(5) 0.0186(2) Uani 1 1 d . . . . .
H8A H 0.178923 0.406204 0.690890 0.028 Uiso 1 1 calc R U . . .
H8B H 0.269495 0.439520 0.733156 0.028 Uiso 1 1 calc R U . . .
H8C H 0.218255 0.348768 0.740702 0.028 Uiso 1 1 calc R U . . .
C9 C 0.32469(10) 0.39516(10) 0.61831(5) 0.0228(3) Uani 1 1 d . . . . .
H9A H 0.360304 0.362797 0.595228 0.034 Uiso 1 1 calc R U . . .
H9B H 0.356535 0.451367 0.625942 0.034 Uiso 1 1 calc R U . . .
H9C H 0.255465 0.403549 0.601612 0.034 Uiso 1 1 calc R U . . .
C11 C 0.73464(8) 0.35708(8) 0.73209(4) 0.0114(2) Uani 1 1 d . . . . .
C10 C 0.28683(10) 0.22022(9) 0.66289(5) 0.0195(3) Uani 1 1 d . . . . .
H10A H 0.221656 0.221131 0.640429 0.029 Uiso 1 1 calc R U . . .
H10B H 0.282054 0.188339 0.694488 0.029 Uiso 1 1 calc R U . . .
H10C H 0.335244 0.191994 0.644936 0.029 Uiso 1 1 calc R U . . .
C12 C 0.78858(9) 0.43203(8) 0.74789(5) 0.0130(2) Uani 1 1 d . . . . .
H12 H 0.760376 0.474398 0.767047 0.016 Uiso 1 1 calc R U . . .
C13 C 0.88282(9) 0.44540(8) 0.73597(5) 0.0132(2) Uani 1 1 d . . . . .
C14 C 0.92206(9) 0.38165(8) 0.70744(5) 0.0139(2) Uani 1 1 d . . . . .
H14 H 0.986687 0.389665 0.699451 0.017 Uiso 1 1 calc R U . . .
C16 C 0.77553(8) 0.29544(8) 0.70370(4) 0.0122(2) Uani 1 1 d . . . . .
H16 H 0.739014 0.244532 0.693137 0.015 Uiso 1 1 calc R U . . .
C15 C 0.86974(9) 0.30700(8) 0.69037(5) 0.0126(2) Uani 1 1 d . . . . .
C17 C 0.94364(9) 0.52680(8) 0.75311(5) 0.0175(2) Uani 1 1 d . . . . .
C18 C 0.88144(11) 0.59687(9) 0.77327(7) 0.0273(3) Uani 1 1 d . . . . .
H18A H 0.922147 0.648612 0.781658 0.041 Uiso 1 1 calc R U . . .
H18B H 0.858339 0.576095 0.804303 0.041 Uiso 1 1 calc R U . . .
H18C H 0.823992 0.610774 0.746760 0.041 Uiso 1 1 calc R U . . .
C19 C 1.03011(12) 0.50221(11) 0.79594(7) 0.0362(4) Uani 1 1 d . . . . .
H19A H 1.071530 0.458619 0.782998 0.054 Uiso 1 1 calc R U . . .
H19B H 1.003751 0.478861 0.825428 0.054 Uiso 1 1 calc R U . . .
H19C H 1.070293 0.553431 0.806762 0.054 Uiso 1 1 calc R U . . .
C20 C 0.98574(13) 0.56594(10) 0.70760(7) 0.0321(4) Uani 1 1 d . . . . .
H20A H 1.031817 0.524977 0.695971 0.048 Uiso 1 1 calc R U . . .
H20B H 1.021094 0.619483 0.718685 0.048 Uiso 1 1 calc R U . . .
H20C H 0.931083 0.578237 0.679197 0.048 Uiso 1 1 calc R U . . .
C21 C 0.90855(9) 0.23918(8) 0.65647(5) 0.0154(2) Uani 1 1 d . . . . .
C22 C 1.00861(11) 0.26427(10) 0.64230(7) 0.0288(3) Uani 1 1 d . . . . .
H22A H 1.029925 0.219548 0.620302 0.043 Uiso 1 1 calc R U . . .
H22B H 1.058194 0.270102 0.673785 0.043 Uiso 1 1 calc R U . . .
H22C H 1.001901 0.319249 0.623727 0.043 Uiso 1 1 calc R U . . .
C23 C 0.83342(11) 0.22759(10) 0.60631(5) 0.0250(3) Uani 1 1 d . . . . .
H23A H 0.825107 0.282384 0.587573 0.038 Uiso 1 1 calc R U . . .
H23B H 0.769289 0.209239 0.614539 0.038 Uiso 1 1 calc R U . . .
H23C H 0.857948 0.183750 0.584837 0.038 Uiso 1 1 calc R U . . .
C24 C 0.92107(11) 0.15283(9) 0.68541(6) 0.0247(3) Uani 1 1 d . . . . .
H24A H 0.856558 0.133947 0.692872 0.037 Uiso 1 1 calc R U . . .
H24B H 0.967901 0.159949 0.717793 0.037 Uiso 1 1 calc R U . . .
H24C H 0.946739 0.109521 0.664012 0.037 Uiso 1 1 calc R U . . .
C25 C 0.56075(8) 0.34128(8) 0.64555(4) 0.0120(2) Uani 1 1 d . . . . .
C26 C 0.60513(9) 0.41190(8) 0.62608(5) 0.0132(2) Uani 1 1 d . . . . .
H26 H 0.622551 0.460689 0.647518 0.016 Uiso 1 1 calc R U . . .
C27 C 0.62457(9) 0.41261(8) 0.57581(5) 0.0132(2) Uani 1 1 d . . . . .
C28 C 0.59614(9) 0.34066(8) 0.54483(5) 0.0139(2) Uani 1 1 d . . . . .
H28 H 0.608565 0.340354 0.510434 0.017 Uiso 1 1 calc R U . . .
C29 C 0.54993(9) 0.26897(8) 0.56281(5) 0.0133(2) Uani 1 1 d . . . . .
C30 C 0.53338(9) 0.27035(8) 0.61379(5) 0.0130(2) Uani 1 1 d . . . . .
H30 H 0.502979 0.222135 0.626966 0.016 Uiso 1 1 calc R U . . .
C31 C 0.67714(9) 0.49130(8) 0.55761(5) 0.0163(2) Uani 1 1 d . . . . .
C32 C 0.77579(10) 0.50627(10) 0.59456(5) 0.0237(3) Uani 1 1 d . . . . .
H32A H 0.817728 0.454911 0.595180 0.036 Uiso 1 1 calc R U . . .
H32B H 0.762347 0.517586 0.629315 0.036 Uiso 1 1 calc R U . . .
H32C H 0.810192 0.555857 0.582739 0.036 Uiso 1 1 calc R U . . .
C33 C 0.70059(12) 0.47950(10) 0.50341(5) 0.0273(3) Uani 1 1 d . . . . .
H33A H 0.638418 0.474006 0.478718 0.041 Uiso 1 1 calc R U . . .
H33B H 0.740640 0.427337 0.502366 0.041 Uiso 1 1 calc R U . . .
H33C H 0.737765 0.529573 0.494353 0.041 Uiso 1 1 calc R U . . .
C34 C 0.61110(12) 0.57116(9) 0.55803(7) 0.0294(3) Uani 1 1 d . . . . .
H34A H 0.645893 0.621845 0.547848 0.044 Uiso 1 1 calc R U . . .
H34B H 0.596321 0.579801 0.592782 0.044 Uiso 1 1 calc R U . . .
H34C H 0.548904 0.562847 0.533713 0.044 Uiso 1 1 calc R U . . .
C35 C 0.51536(10) 0.19082(8) 0.52869(5) 0.0178(2) Uani 1 1 d . . . . .
C36 C 0.55641(15) 0.10739(10) 0.55562(6) 0.0353(4) Uani 1 1 d . . . . .
H36A H 0.533878 0.057976 0.533497 0.053 Uiso 1 1 calc R U . . .
H36B H 0.532315 0.101586 0.588413 0.053 Uiso 1 1 calc R U . . .
H36C H 0.629229 0.109346 0.562135 0.053 Uiso 1 1 calc R U . . .
C37 C 0.54914(12) 0.19536(10) 0.47619(5) 0.0258(3) Uani 1 1 d . . . . .
H37A H 0.525544 0.144220 0.455880 0.039 Uiso 1 1 calc R U . . .
H37B H 0.621898 0.197564 0.481304 0.039 Uiso 1 1 calc R U . . .
H37C H 0.521559 0.247198 0.457815 0.039 Uiso 1 1 calc R U . . .
C38 C 0.40111(11) 0.18855(10) 0.51895(6) 0.0270(3) Uani 1 1 d . . . . .
H38A H 0.375166 0.241528 0.501326 0.041 Uiso 1 1 calc R U . . .
H38B H 0.377509 0.183983 0.551942 0.041 Uiso 1 1 calc R U . . .
H38C H 0.377820 0.138689 0.497382 0.041 Uiso 1 1 calc R U . . .
C39 C 0.40711(9) 0.32307(8) 0.81897(4) 0.0125(2) Uani 1 1 d . . . . .
C40 C 0.40469(9) 0.38852(8) 0.85548(5) 0.0139(2) Uani 1 1 d . . . . .
H40 H 0.454884 0.431570 0.859357 0.017 Uiso 1 1 calc R U . . .
C41 C 0.33128(9) 0.39280(8) 0.88634(5) 0.0139(2) Uani 1 1 d . . . . .
C42 C 0.25797(9) 0.32893(8) 0.87951(5) 0.0149(2) Uani 1 1 d . . . . .
H42 H 0.206961 0.331122 0.899865 0.018 Uiso 1 1 calc R U . . .
C43 C 0.25682(9) 0.26202(8) 0.84393(5) 0.0138(2) Uani 1 1 d . . . . .
C44 C 0.33278(9) 0.26002(8) 0.81455(5) 0.0133(2) Uani 1 1 d . . . . .
H44 H 0.334036 0.214246 0.790723 0.016 Uiso 1 1 calc R U . . .
C45 C 0.32877(10) 0.46327(8) 0.92688(5) 0.0182(2) Uani 1 1 d . . . . .
C46 C 0.34912(14) 0.42171(11) 0.98073(6) 0.0350(4) Uani 1 1 d . . . . .
H46A H 0.299086 0.377243 0.982957 0.053 Uiso 1 1 calc R U . . .
H46B H 0.345822 0.465895 1.006965 0.053 Uiso 1 1 calc R U . . .
H46C H 0.415417 0.395522 0.986566 0.053 Uiso 1 1 calc R U . . .
C47 C 0.40551(13) 0.53400(11) 0.92412(7) 0.0384(4) Uani 1 1 d . . . . .
H47A H 0.393340 0.560164 0.889742 0.058 Uiso 1 1 calc R U . . .
H47B H 0.472419 0.509027 0.930773 0.058 Uiso 1 1 calc R U . . .
H47C H 0.400001 0.578158 0.950073 0.058 Uiso 1 1 calc R U . . .
C48 C 0.22598(11) 0.50548(10) 0.91951(7) 0.0301(3) Uani 1 1 d . . . . .
H48A H 0.210605 0.530667 0.884927 0.045 Uiso 1 1 calc R U . . .
H48B H 0.225654 0.550843 0.945365 0.045 Uiso 1 1 calc R U . . .
H48C H 0.175875 0.461966 0.923515 0.045 Uiso 1 1 calc R U . . .
C49 C 0.17189(9) 0.19612(8) 0.83767(5) 0.0163(2) Uani 1 1 d . . . . .
C50 C 0.18097(11) 0.12884(9) 0.79638(6) 0.0247(3) Uani 1 1 d . . . . .
H50A H 0.177851 0.157434 0.762965 0.037 Uiso 1 1 calc R U . . .
H50B H 0.126298 0.087376 0.794331 0.037 Uiso 1 1 calc R U . . .
H50C H 0.244569 0.098552 0.805364 0.037 Uiso 1 1 calc R U . . .
C51 C 0.07170(10) 0.24309(10) 0.82265(6) 0.0248(3) Uani 1 1 d . . . . .
H51A H 0.070798 0.274085 0.790153 0.037 Uiso 1 1 calc R U . . .
H51B H 0.063081 0.284139 0.849808 0.037 Uiso 1 1 calc R U . . .
H51C H 0.017472 0.200933 0.818428 0.037 Uiso 1 1 calc R U . . .
C52 C 0.17240(11) 0.14875(9) 0.88904(6) 0.0237(3) Uani 1 1 d . . . . .
H52A H 0.114850 0.110158 0.885788 0.036 Uiso 1 1 calc R U . . .
H52B H 0.168994 0.190912 0.916378 0.036 Uiso 1 1 calc R U . . .
H52C H 0.233669 0.115007 0.897666 0.036 Uiso 1 1 calc R U . . .
C100 C 0.43547(15) 0.19434(13) 0.97248(8) 0.0471(5) Uani 1 1 d . . . . .
H10D H 0.416638 0.227604 0.940663 0.071 Uiso 1 1 calc R U . . .
H10E H 0.495369 0.219422 0.993009 0.071 Uiso 1 1 calc R U . . .
H10F H 0.381084 0.195802 0.992358 0.071 Uiso 1 1 calc R U . . .
C101 C 0.45604(14) 0.10191(13) 0.95919(8) 0.0421(4) Uani 1 1 d . . . . .
H10G H 0.505979 0.101431 0.936049 0.051 Uiso 1 1 calc R U . . .
H10H H 0.394130 0.076057 0.940203 0.051 Uiso 1 1 calc R U . . .
C102 C 0.49377(13) 0.04701(12) 1.00612(7) 0.0380(4) Uani 1 1 d . . . . .
H10I H 0.558635 0.070060 1.023369 0.046 Uiso 1 1 calc R U . . .
H10J H 0.446690 0.051832 1.030664 0.046 Uiso 1 1 calc R U . . .

loop_
_atom_site_aniso_label
_atom_site_aniso_U_11
_atom_site_aniso_U_22
_atom_site_aniso_U_33
_atom_site_aniso_U_23
_atom_site_aniso_U_13
_atom_site_aniso_U_12
Ge1 0.01272(6) 0.01093(6) 0.01488(7) -0.00110(5) 0.00320(4) -0.00014(4)
Si1 0.01362(15) 0.01844(17) 0.01173(15) 0.00100(12) 0.00078(12) 0.00016(12)
C1 0.0119(5) 0.0125(5) 0.0122(5) -0.0007(4) 0.0030(4) -0.0001(4)
B1 0.0115(5) 0.0124(6) 0.0131(6) -0.0004(5) 0.0038(5) -0.0005(4)
Si2 0.01024(14) 0.01417(15) 0.01416(15) 0.00021(12) 0.00125(12) 0.00007(12)
C2 0.0116(5) 0.0094(5) 0.0130(5) -0.0007(4) 0.0034(4) -0.0006(4)
C3 0.0116(5) 0.0092(5) 0.0119(5) -0.0004(4) 0.0029(4) -0.0008(4)
C4 0.0106(5) 0.0110(5) 0.0135(5) -0.0008(4) 0.0030(4) -0.0009(4)
C7 0.0211(7) 0.0455(9) 0.0239(7) 0.0081(7) 0.0027(6) 0.0128(6)
C6 0.0426(9) 0.0263(8) 0.0194(7) -0.0025(6) -0.0071(6) -0.0064(7)
C5 0.0238(7) 0.0391(9) 0.0193(7) 0.0113(6) 0.0024(5) -0.0008(6)
C8 0.0144(6) 0.0191(6) 0.0226(6) 0.0000(5) 0.0040(5) 0.0021(5)
C9 0.0220(6) 0.0271(7) 0.0190(6) 0.0059(5) 0.0025(5) 0.0057(5)
C11 0.0096(5) 0.0130(5) 0.0117(5) 0.0007(4) 0.0020(4) -0.0006(4)
C10 0.0160(6) 0.0188(6) 0.0239(7) -0.0050(5) 0.0038(5) -0.0031(5)
C12 0.0128(5) 0.0129(5) 0.0132(5) -0.0018(4) 0.0023(4) 0.0001(4)
C13 0.0120(5) 0.0125(5) 0.0147(5) -0.0003(4) 0.0009(4) -0.0015(4)
C14 0.0105(5) 0.0152(6) 0.0162(6) 0.0002(4) 0.0033(4) -0.0007(4)
C16 0.0120(5) 0.0119(5) 0.0130(5) 0.0003(4) 0.0025(4) -0.0010(4)
C15 0.0115(5) 0.0124(5) 0.0139(5) 0.0004(4) 0.0024(4) 0.0012(4)
C17 0.0137(5) 0.0132(6) 0.0254(7) -0.0041(5) 0.0031(5) -0.0038(4)
C18 0.0238(7) 0.0166(6) 0.0430(9) -0.0103(6) 0.0096(6) -0.0046(5)
C19 0.0292(8) 0.0252(8) 0.0461(10) -0.0052(7) -0.0161(7) -0.0051(6)
C20 0.0368(8) 0.0229(7) 0.0409(9) -0.0055(6) 0.0183(7) -0.0146(6)
C21 0.0125(5) 0.0153(6) 0.0192(6) -0.0034(5) 0.0048(4) 0.0008(4)
C22 0.0201(7) 0.0280(8) 0.0426(9) -0.0136(7) 0.0174(6) -0.0027(6)
C23 0.0236(7) 0.0325(8) 0.0188(6) -0.0075(6) 0.0031(5) 0.0052(6)
C24 0.0289(7) 0.0161(6) 0.0290(7) -0.0016(5) 0.0051(6) 0.0057(5)
C25 0.0096(5) 0.0143(5) 0.0120(5) -0.0004(4) 0.0021(4) -0.0002(4)
C26 0.0133(5) 0.0132(5) 0.0130(5) -0.0008(4) 0.0020(4) -0.0010(4)
C27 0.0118(5) 0.0140(5) 0.0135(5) 0.0024(4) 0.0016(4) -0.0004(4)
C28 0.0147(5) 0.0162(6) 0.0110(5) 0.0011(4) 0.0027(4) -0.0003(4)
C29 0.0134(5) 0.0143(5) 0.0123(5) -0.0013(4) 0.0022(4) -0.0001(4)
C30 0.0131(5) 0.0129(5) 0.0135(5) 0.0007(4) 0.0033(4) -0.0023(4)
C31 0.0188(6) 0.0159(6) 0.0141(6) 0.0018(4) 0.0027(4) -0.0051(5)
C32 0.0204(6) 0.0285(7) 0.0217(7) 0.0040(6) 0.0018(5) -0.0104(5)
C33 0.0370(8) 0.0296(7) 0.0166(6) 0.0022(5) 0.0088(6) -0.0156(6)
C34 0.0314(8) 0.0175(7) 0.0395(9) 0.0088(6) 0.0073(7) 0.0003(6)
C35 0.0252(6) 0.0153(6) 0.0128(6) -0.0028(4) 0.0034(5) -0.0053(5)
C36 0.0613(11) 0.0155(7) 0.0258(8) -0.0047(6) -0.0019(7) 0.0015(7)
C37 0.0330(8) 0.0270(7) 0.0192(7) -0.0091(5) 0.0100(6) -0.0077(6)
C38 0.0268(7) 0.0326(8) 0.0219(7) -0.0068(6) 0.0049(6) -0.0153(6)
C39 0.0117(5) 0.0149(5) 0.0115(5) 0.0004(4) 0.0032(4) 0.0003(4)
C40 0.0124(5) 0.0158(6) 0.0138(5) -0.0006(4) 0.0027(4) -0.0020(4)
C41 0.0153(5) 0.0153(6) 0.0113(5) -0.0015(4) 0.0029(4) 0.0004(4)
C42 0.0149(5) 0.0173(6) 0.0140(6) -0.0007(4) 0.0065(4) 0.0002(4)
C43 0.0139(5) 0.0146(5) 0.0136(5) 0.0013(4) 0.0043(4) -0.0006(4)
C44 0.0149(5) 0.0133(5) 0.0122(5) -0.0006(4) 0.0039(4) 0.0006(4)
C45 0.0199(6) 0.0182(6) 0.0173(6) -0.0058(5) 0.0051(5) -0.0008(5)
C46 0.0515(10) 0.0363(9) 0.0156(7) -0.0073(6) 0.0014(7) 0.0075(8)
C47 0.0396(9) 0.0318(9) 0.0491(10) -0.0266(8) 0.0224(8) -0.0178(7)
C48 0.0276(7) 0.0226(7) 0.0397(9) -0.0115(6) 0.0050(6) 0.0062(6)
C49 0.0149(5) 0.0171(6) 0.0186(6) -0.0013(5) 0.0076(5) -0.0032(4)
C50 0.0243(7) 0.0237(7) 0.0286(7) -0.0096(6) 0.0112(6) -0.0107(5)
C51 0.0152(6) 0.0247(7) 0.0341(8) -0.0009(6) 0.0032(5) -0.0031(5)
C52 0.0274(7) 0.0202(7) 0.0257(7) 0.0025(5) 0.0105(6) -0.0054(5)
C100 0.0444(11) 0.0427(11) 0.0583(13) 0.0173(9) 0.0207(9) 0.0114(8)
C101 0.0367(9) 0.0451(11) 0.0476(11) 0.0171(9) 0.0158(8) 0.0096(8)
C102 0.0288(8) 0.0424(10) 0.0453(10) 0.0144(8) 0.0132(7) 0.0072(7)

loop_
_atom_type_symbol
_atom_type_description
_atom_type_scat_dispersion_real
_atom_type_scat_dispersion_imag
_atom_type_scat_source
C C 0.0033 0.0016 'International Tables Vol C Tables 4.2.6.8 and 6.1.1.4'
H H 0.0000 0.0000 'International Tables Vol C Tables 4.2.6.8 and 6.1.1.4'
B B 0.0013 0.0007 'International Tables Vol C Tables 4.2.6.8 and 6.1.1.4'
Si Si 0.0817 0.0704 'International Tables Vol C Tables 4.2.6.8 and 6.1.1.4'
Ge Ge 0.1547 1.8001 'International Tables Vol C Tables 4.2.6.8 and 6.1.1.4'

loop_
_geom_angle_atom_site_label_1
_geom_angle_atom_site_label_2
_geom_angle_atom_site_label_3
_geom_angle
_geom_angle_site_symmetry_1
_geom_angle_site_symmetry_3
_geom_angle_publ_flag
C2 Ge1 C3 38.20(4) . . ?
C2 Ge1 C4 65.64(4) . . ?
C3 Ge1 C4 38.67(4) . . ?
C2 Ge1 C1 38.72(4) . . ?
C3 Ge1 C1 65.41(4) . . ?
C4 Ge1 C1 68.05(4) . . ?
C2 Ge1 B1 65.77(5) . . ?
C3 Ge1 B1 65.59(5) . . ?
C4 Ge1 B1 40.73(5) . . ?
C1 Ge1 B1 40.71(4) . . ?
C5 Si1 C7 106.93(7) . . ?
C5 Si1 C6 108.01(8) . . ?
C7 Si1 C6 109.47(8) . . ?
C5 Si1 C1 109.12(6) . . ?
C7 Si1 C1 110.46(6) . . ?
C6 Si1 C1 112.65(6) . . ?
C2 C1 B1 106.74(10) . . ?
C2 C1 Si1 123.86(8) . . ?
B1 C1 Si1 128.95(9) . . ?
C2 C1 Ge1 69.95(6) . . ?
B1 C1 Ge1 71.73(7) . . ?
Si1 C1 Ge1 129.19(6) . . ?
C4 B1 C1 104.79(10) . . ?
C4 B1 C39 124.85(10) . . ?
C1 B1 C39 129.45(11) . . ?
C4 B1 Ge1 67.36(6) . . ?
C1 B1 Ge1 67.56(6) . . ?
C39 B1 Ge1 120.64(8) . . ?
C9 Si2 C10 108.20(7) . . ?
C9 Si2 C8 106.20(6) . . ?
C10 Si2 C8 110.43(6) . . ?
C9 Si2 C4 113.12(6) . . ?
C10 Si2 C4 108.53(6) . . ?
C8 Si2 C4 110.33(6) . . ?
C3 C2 C1 110.78(10) . . ?
C3 C2 C11 121.47(10) . . ?
C1 C2 C11 127.73(10) . . ?
C3 C2 Ge1 71.37(6) . . ?
C1 C2 Ge1 71.33(6) . . ?
C11 C2 Ge1 123.00(8) . . ?
C2 C3 C4 110.63(10) . . ?
C2 C3 C25 121.84(10) . . ?
C4 C3 C25 127.53(10) . . ?
C2 C3 Ge1 70.43(6) . . ?
C4 C3 Ge1 70.69(6) . . ?
C25 C3 Ge1 124.88(8) . . ?
C3 C4 B1 106.82(10) . . ?
C3 C4 Si2 124.29(9) . . ?
B1 C4 Si2 128.77(8) . . ?
C3 C4 Ge1 70.64(6) . . ?
B1 C4 Ge1 71.91(7) . . ?
Si2 C4 Ge1 119.38(6) . . ?
Si1 C7 H7A 109.5 . . ?
Si1 C7 H7B 109.5 . . ?
H7A C7 H7B 109.5 . . ?
Si1 C7 H7C 109.5 . . ?
H7A C7 H7C 109.5 . . ?
H7B C7 H7C 109.5 . . ?
Si1 C6 H6A 109.5 . . ?
Si1 C6 H6B 109.5 . . ?
H6A C6 H6B 109.5 . . ?
Si1 C6 H6C 109.5 . . ?
H6A C6 H6C 109.5 . . ?
H6B C6 H6C 109.5 . . ?
Si1 C5 H5A 109.5 . . ?
Si1 C5 H5B 109.5 . . ?
H5A C5 H5B 109.5 . . ?
Si1 C5 H5C 109.5 . . ?
H5A C5 H5C 109.5 . . ?
H5B C5 H5C 109.5 . . ?
Si2 C8 H8A 109.5 . . ?
Si2 C8 H8B 109.5 . . ?
H8A C8 H8B 109.5 . . ?
Si2 C8 H8C 109.5 . . ?
H8A C8 H8C 109.5 . . ?
H8B C8 H8C 109.5 . . ?
Si2 C9 H9A 109.5 . . ?
Si2 C9 H9B 109.5 . . ?
H9A C9 H9B 109.5 . . ?
Si2 C9 H9C 109.5 . . ?
H9A C9 H9C 109.5 . . ?
H9B C9 H9C 109.5 . . ?
C16 C11 C12 119.47(11) . . ?
C16 C11 C2 118.98(10) . . ?
C12 C11 C2 121.43(10) . . ?
Si2 C10 H10A 109.5 . . ?
Si2 C10 H10B 109.5 . . ?
H10A C10 H10B 109.5 . . ?
Si2 C10 H10C 109.5 . . ?
H10A C10 H10C 109.5 . . ?
H10B C10 H10C 109.5 . . ?
C13 C12 C11 121.07(11) . . ?
C13 C12 H12 119.5 . . ?
C11 C12 H12 119.5 . . ?
C12 C13 C14 117.97(11) . . ?
C12 C13 C17 122.03(11) . . ?
C14 C13 C17 120.00(11) . . ?
C15 C14 C13 122.45(11) . . ?
C15 C14 H14 118.8 . . ?
C13 C14 H14 118.8 . . ?
C11 C16 C15 121.20(11) . . ?
C11 C16 H16 119.4 . . ?
C15 C16 H16 119.4 . . ?
C14 C15 C16 117.83(11) . . ?
C14 C15 C21 123.30(11) . . ?
C16 C15 C21 118.84(11) . . ?
C18 C17 C19 108.95(12) . . ?
C18 C17 C13 112.46(11) . . ?
C19 C17 C13 108.66(11) . . ?
C18 C17 C20 107.08(12) . . ?
C19 C17 C20 109.08(13) . . ?
C13 C17 C20 110.54(11) . . ?
C17 C18 H18A 109.5 . . ?
C17 C18 H18B 109.5 . . ?
H18A C18 H18B 109.5 . . ?
C17 C18 H18C 109.5 . . ?
H18A C18 H18C 109.5 . . ?
H18B C18 H18C 109.5 . . ?
C17 C19 H19A 109.5 . . ?
C17 C19 H19B 109.5 . . ?
H19A C19 H19B 109.5 . . ?
C17 C19 H19C 109.5 . . ?
H19A C19 H19C 109.5 . . ?
H19B C19 H19C 109.5 . . ?
C17 C20 H20A 109.5 . . ?
C17 C20 H20B 109.5 . . ?
H20A C20 H20B 109.5 . . ?
C17 C20 H20C 109.5 . . ?
H20A C20 H20C 109.5 . . ?
H20B C20 H20C 109.5 . . ?
C22 C21 C15 112.40(11) . . ?
C22 C21 C24 108.41(11) . . ?
C15 C21 C24 109.28(11) . . ?
C22 C21 C23 108.20(12) . . ?
C15 C21 C23 109.54(10) . . ?
C24 C21 C23 108.95(11) . . ?
C21 C22 H22A 109.5 . . ?
C21 C22 H22B 109.5 . . ?
H22A C22 H22B 109.5 . . ?
C21 C22 H22C 109.5 . . ?
H22A C22 H22C 109.5 . . ?
H22B C22 H22C 109.5 . . ?
C21 C23 H23A 109.5 . . ?
C21 C23 H23B 109.5 . . ?
H23A C23 H23B 109.5 . . ?
C21 C23 H23C 109.5 . . ?
H23A C23 H23C 109.5 . . ?
H23B C23 H23C 109.5 . . ?
C21 C24 H24A 109.5 . . ?
C21 C24 H24B 109.5 . . ?
H24A C24 H24B 109.5 . . ?
C21 C24 H24C 109.5 . . ?
H24A C24 H24C 109.5 . . ?
H24B C24 H24C 109.5 . . ?
C26 C25 C30 119.30(11) . . ?
C26 C25 C3 121.07(11) . . ?
C30 C25 C3 119.52(10) . . ?
C25 C26 C27 121.48(11) . . ?
C25 C26 H26 119.3 . . ?
C27 C26 H26 119.3 . . ?
C26 C27 C28 117.94(11) . . ?
C26 C27 C31 118.60(11) . . ?
C28 C27 C31 123.46(11) . . ?
C27 C28 C29 122.21(11) . . ?
C27 C28 H28 118.9 . . ?
C29 C28 H28 118.9 . . ?
C30 C29 C28 117.95(11) . . ?
C30 C29 C35 119.31(11) . . ?
C28 C29 C35 122.73(11) . . ?
C25 C30 C29 121.11(11) . . ?
C25 C30 H30 119.4 . . ?
C29 C30 H30 119.4 . . ?
C33 C31 C34 108.78(12) . . ?
C33 C31 C27 112.41(11) . . ?
C34 C31 C27 109.48(11) . . ?
C33 C31 C32 107.92(11) . . ?
C34 C31 C32 108.99(12) . . ?
C27 C31 C32 109.19(10) . . ?
C31 C32 H32A 109.5 . . ?
C31 C32 H32B 109.5 . . ?
H32A C32 H32B 109.5 . . ?
C31 C32 H32C 109.5 . . ?
H32A C32 H32C 109.5 . . ?
H32B C32 H32C 109.5 . . ?
C31 C33 H33A 109.5 . . ?
C31 C33 H33B 109.5 . . ?
H33A C33 H33B 109.5 . . ?
C31 C33 H33C 109.5 . . ?
H33A C33 H33C 109.5 . . ?
H33B C33 H33C 109.5 . . ?
C31 C34 H34A 109.5 . . ?
C31 C34 H34B 109.5 . . ?
H34A C34 H34B 109.5 . . ?
C31 C34 H34C 109.5 . . ?
H34A C34 H34C 109.5 . . ?
H34B C34 H34C 109.5 . . ?
C37 C35 C29 112.45(11) . . ?
C37 C35 C36 108.23(12) . . ?
C29 C35 C36 110.20(11) . . ?
C37 C35 C38 107.77(11) . . ?
C29 C35 C38 108.46(11) . . ?
C36 C35 C38 109.69(13) . . ?
C35 C36 H36A 109.5 . . ?
C35 C36 H36B 109.5 . . ?
H36A C36 H36B 109.5 . . ?
C35 C36 H36C 109.5 . . ?
H36A C36 H36C 109.5 . . ?
H36B C36 H36C 109.5 . . ?
C35 C37 H37A 109.5 . . ?
C35 C37 H37B 109.5 . . ?
H37A C37 H37B 109.5 . . ?
C35 C37 H37C 109.5 . . ?
H37A C37 H37C 109.5 . . ?
H37B C37 H37C 109.5 . . ?
C35 C38 H38A 109.5 . . ?
C35 C38 H38B 109.5 . . ?
H38A C38 H38B 109.5 . . ?
C35 C38 H38C 109.5 . . ?
H38A C38 H38C 109.5 . . ?
H38B C38 H38C 109.5 . . ?
C44 C39 C40 117.42(11) . . ?
C44 C39 B1 120.71(11) . . ?
C40 C39 B1 121.61(11) . . ?
C41 C40 C39 122.50(11) . . ?
C41 C40 H40 118.8 . . ?
C39 C40 H40 118.8 . . ?
C40 C41 C42 117.47(11) . . ?
C40 C41 C45 122.94(11) . . ?
C42 C41 C45 119.59(11) . . ?
C43 C42 C41 122.56(11) . . ?
C43 C42 H42 118.7 . . ?
C41 C42 H42 118.7 . . ?
C42 C43 C44 117.67(11) . . ?
C42 C43 C49 119.24(10) . . ?
C44 C43 C49 123.06(11) . . ?
C43 C44 C39 122.35(11) . . ?
C43 C44 H44 118.8 . . ?
C39 C44 H44 118.8 . . ?
C47 C45 C48 107.93(13) . . ?
C47 C45 C41 112.42(11) . . ?
C48 C45 C41 110.32(11) . . ?
C47 C45 C46 109.19(13) . . ?
C48 C45 C46 108.19(12) . . ?
C41 C45 C46 108.70(11) . . ?
C45 C46 H46A 109.5 . . ?
C45 C46 H46B 109.5 . . ?
H46A C46 H46B 109.5 . . ?
C45 C46 H46C 109.5 . . ?
H46A C46 H46C 109.5 . . ?
H46B C46 H46C 109.5 . . ?
C45 C47 H47A 109.5 . . ?
C45 C47 H47B 109.5 . . ?
H47A C47 H47B 109.5 . . ?
C45 C47 H47C 109.5 . . ?
H47A C47 H47C 109.5 . . ?
H47B C47 H47C 109.5 . . ?
C45 C48 H48A 109.5 . . ?
C45 C48 H48B 109.5 . . ?
H48A C48 H48B 109.5 . . ?
C45 C48 H48C 109.5 . . ?
H48A C48 H48C 109.5 . . ?
H48B C48 H48C 109.5 . . ?
C50 C49 C43 112.30(10) . . ?
C50 C49 C52 108.09(11) . . ?
C43 C49 C52 109.61(11) . . ?
C50 C49 C51 108.55(12) . . ?
C43 C49 C51 109.49(11) . . ?
C52 C49 C51 108.73(11) . . ?
C49 C50 H50A 109.5 . . ?
C49 C50 H50B 109.5 . . ?
H50A C50 H50B 109.5 . . ?
C49 C50 H50C 109.5 . . ?
H50A C50 H50C 109.5 . . ?
H50B C50 H50C 109.5 . . ?
C49 C51 H51A 109.5 . . ?
C49 C51 H51B 109.5 . . ?
H51A C51 H51B 109.5 . . ?
C49 C51 H51C 109.5 . . ?
H51A C51 H51C 109.5 . . ?
H51B C51 H51C 109.5 . . ?
C49 C52 H52A 109.5 . . ?
C49 C52 H52B 109.5 . . ?
H52A C52 H52B 109.5 . . ?
C49 C52 H52C 109.5 . . ?
H52A C52 H52C 109.5 . . ?
H52B C52 H52C 109.5 . . ?
C101 C100 H10D 109.5 . . ?
C101 C100 H10E 109.5 . . ?
H10D C100 H10E 109.5 . . ?
C101 C100 H10F 109.5 . . ?
H10D C100 H10F 109.5 . . ?
H10E C100 H10F 109.5 . . ?
C100 C101 C102 113.24(18) . . ?
C100 C101 H10G 108.9 . . ?
C102 C101 H10G 108.9 . . ?
C100 C101 H10H 108.9 . . ?
C102 C101 H10H 108.9 . . ?
H10G C101 H10H 107.7 . . ?
C102 C102 C101 113.8(2) 3_657 . ?
C102 C102 H10I 108.8 3_657 . ?
C101 C102 H10I 108.8 . . ?
C102 C102 H10J 108.8 3_657 . ?
C101 C102 H10J 108.8 . . ?
H10I C102 H10J 107.7 . . ?

loop_
_geom_bond_atom_site_label_1
_geom_bond_atom_site_label_2
_geom_bond_distance
_geom_bond_site_symmetry_2
_geom_bond_publ_flag
Ge1 C2 2.1927(12) . ?
Ge1 C3 2.2052(11) . ?
Ge1 C4 2.2058(12) . ?
Ge1 C1 2.2113(12) . ?
Ge1 B1 2.2717(14) . ?
Si1 C5 1.8646(15) . ?
Si1 C7 1.8700(15) . ?
Si1 C6 1.8748(15) . ?
Si1 C1 1.8825(12) . ?
C1 C2 1.4602(16) . ?
C1 B1 1.5605(17) . ?
B1 C4 1.5594(18) . ?
B1 C39 1.5776(17) . ?
Si2 C9 1.8735(14) . ?
Si2 C10 1.8766(14) . ?
Si2 C8 1.8773(13) . ?
Si2 C4 1.8806(12) . ?
C2 C3 1.4390(16) . ?
C2 C11 1.4917(16) . ?
C3 C4 1.4604(16) . ?
C3 C25 1.4903(16) . ?
C7 H7A 0.9800 . ?
C7 H7B 0.9800 . ?
C7 H7C 0.9800 . ?
C6 H6A 0.9800 . ?
C6 H6B 0.9800 . ?
C6 H6C 0.9800 . ?
C5 H5A 0.9800 . ?
C5 H5B 0.9800 . ?
C5 H5C 0.9800 . ?
C8 H8A 0.9800 . ?
C8 H8B 0.9800 . ?
C8 H8C 0.9800 . ?
C9 H9A 0.9800 . ?
C9 H9B 0.9800 . ?
C9 H9C 0.9800 . ?
C11 C16 1.3892(16) . ?
C11 C12 1.4011(16) . ?
C10 H10A 0.9800 . ?
C10 H10B 0.9800 . ?
C10 H10C 0.9800 . ?
C12 C13 1.3918(16) . ?
C12 H12 0.9500 . ?
C13 C14 1.4036(17) . ?
C13 C17 1.5363(17) . ?
C14 C15 1.3944(17) . ?
C14 H14 0.9500 . ?
C16 C15 1.4023(16) . ?
C16 H16 0.9500 . ?
C15 C21 1.5326(17) . ?
C17 C18 1.5302(19) . ?
C17 C19 1.534(2) . ?
C17 C20 1.541(2) . ?
C18 H18A 0.9800 . ?
C18 H18B 0.9800 . ?
C18 H18C 0.9800 . ?
C19 H19A 0.9800 . ?
C19 H19B 0.9800 . ?
C19 H19C 0.9800 . ?
C20 H20A 0.9800 . ?
C20 H20B 0.9800 . ?
C20 H20C 0.9800 . ?
C21 C22 1.5278(18) . ?
C21 C24 1.5366(19) . ?
C21 C23 1.5371(19) . ?
C22 H22A 0.9800 . ?
C22 H22B 0.9800 . ?
C22 H22C 0.9800 . ?
C23 H23A 0.9800 . ?
C23 H23B 0.9800 . ?
C23 H23C 0.9800 . ?
C24 H24A 0.9800 . ?
C24 H24B 0.9800 . ?
C24 H24C 0.9800 . ?
C25 C26 1.3924(16) . ?
C25 C30 1.3941(16) . ?
C26 C27 1.3946(17) . ?
C26 H26 0.9500 . ?
C27 C28 1.3979(17) . ?
C27 C31 1.5347(17) . ?
C28 C29 1.4014(17) . ?
C28 H28 0.9500 . ?
C29 C30 1.3995(16) . ?
C29 C35 1.5347(17) . ?
C30 H30 0.9500 . ?
C31 C33 1.5271(19) . ?
C31 C34 1.534(2) . ?
C31 C32 1.5373(18) . ?
C32 H32A 0.9800 . ?
C32 H32B 0.9800 . ?
C32 H32C 0.9800 . ?
C33 H33A 0.9800 . ?
C33 H33B 0.9800 . ?
C33 H33C 0.9800 . ?
C34 H34A 0.9800 . ?
C34 H34B 0.9800 . ?
C34 H34C 0.9800 . ?
C35 C37 1.5329(18) . ?
C35 C36 1.535(2) . ?
C35 C38 1.537(2) . ?
C36 H36A 0.9800 . ?
C36 H36B 0.9800 . ?
C36 H36C 0.9800 . ?
C37 H37A 0.9800 . ?
C37 H37B 0.9800 . ?
C37 H37C 0.9800 . ?
C38 H38A 0.9800 . ?
C38 H38B 0.9800 . ?
C38 H38C 0.9800 . ?
C39 C44 1.4003(17) . ?
C39 C40 1.4030(17) . ?
C40 C41 1.3969(16) . ?
C40 H40 0.9500 . ?
C41 C42 1.3982(17) . ?
C41 C45 1.5331(17) . ?
C42 C43 1.3972(17) . ?
C42 H42 0.9500 . ?
C43 C44 1.3974(16) . ?
C43 C49 1.5338(17) . ?
C44 H44 0.9500 . ?
C45 C47 1.528(2) . ?
C45 C48 1.531(2) . ?
C45 C46 1.539(2) . ?
C46 H46A 0.9800 . ?
C46 H46B 0.9800 . ?
C46 H46C 0.9800 . ?
C47 H47A 0.9800 . ?
C47 H47B 0.9800 . ?
C47 H47C 0.9800 . ?
C48 H48A 0.9800 . ?
C48 H48B 0.9800 . ?
C48 H48C 0.9800 . ?
C49 C50 1.5281(18) . ?
C49 C52 1.5386(19) . ?
C49 C51 1.5405(19) . ?
C50 H50A 0.9800 . ?
C50 H50B 0.9800 . ?
C50 H50C 0.9800 . ?
C51 H51A 0.9800 . ?
C51 H51B 0.9800 . ?
C51 H51C 0.9800 . ?
C52 H52A 0.9800 . ?
C52 H52B 0.9800 . ?
C52 H52C 0.9800 . ?
C100 C101 1.514(3) . ?
C100 H10D 0.9800 . ?
C100 H10E 0.9800 . ?
C100 H10F 0.9800 . ?
C101 C102 1.516(2) . ?
C101 H10G 0.9900 . ?
C101 H10H 0.9900 . ?
C102 C102 1.510(4) 3_657 ?
C102 H10I 0.9900 . ?
C102 H10J 0.9900 . ?
